data_1519447
loop_
_publ_author_name
'Hean, D.'
'Gelbrich, T.'
'Griesser, U. J.'
'Michael, J. P.'
'Lemmerer, A.'

_publ_section_title
;
 Structural insights into the hexamorphic system of an isoniazid
 derivative
;
_journal_issue 28
_journal_name_full CrystEngComm
_journal_page_first 5143
_journal_paper_doi 10.1039/C5CE00275C
_journal_volume 17
_journal_year 2015
_chemical_formula_moiety 'C14 H13 N3 O'
_chemical_formula_sum 'C14 H13 N3 O'
_chemical_formula_weight 239.27
_space_group_IT_number 61
_symmetry_cell_setting orthorhombic
_symmetry_space_group_name_Hall '-P 2ac 2ab'
_symmetry_space_group_name_H-M 'P b c a'
_atom_sites_solution_hydrogens geom
_atom_sites_solution_primary direct
_atom_sites_solution_secondary difmap
_audit_creation_date 2013-11-04T10:38:07-00:00
_audit_creation_method 'WinGX routine CIF_UPDATE'
_audit_update_record
;
2013-11-06 deposited with the CCDC.
2015-03-23 downloaded from the CCDC.
;
_cell_angle_alpha 90
_cell_angle_beta 90
_cell_angle_gamma 90
_cell_formula_units_Z 8
_cell_length_a 6.3542(4)
_cell_length_b 7.6624(6)
_cell_length_c 49.231(3)
_cell_measurement_reflns_used 6480
_cell_measurement_temperature 173(2)
_cell_measurement_theta_max 27.68
_cell_measurement_theta_min 3.31
_cell_volume 2397.0(3)
_computing_cell_refinement 'SAINT-Plus (Bruker, 2004)'
_computing_data_collection 'APEX3 (Bruker, 2005)'
_computing_data_reduction 'SAINT-Plus and XPREP (Bruker 2004)'
_computing_molecular_graphics
;
Ortep-3 for Windows (Farrugia, 1997) and DIAMOND (Brandenburg, 1999)
;
_computing_publication_material
;
WinGX publication routines (Farrugia, 1999) and PLATON (Spek, 2009)
;
_computing_structure_refinement 'SHELXL-97 (Sheldrick, 2008)'
_computing_structure_solution 'SHELXS-97 (Sheldrick, 2008)'
_diffrn_ambient_temperature 173(2)
_diffrn_measured_fraction_theta_full 0.956
_diffrn_measured_fraction_theta_max 0.956
_diffrn_measurement_device_type
;
        Bruker D8 Venture Photon CCD area detector
;
_diffrn_measurement_method '\w scans'
_diffrn_radiation_monochromator graphite
_diffrn_radiation_type MoK\a
_diffrn_radiation_wavelength 0.71073
_diffrn_reflns_av_R_equivalents 0.0236
_diffrn_reflns_av_unetI/netI 0.0221
_diffrn_reflns_limit_h_max 7
_diffrn_reflns_limit_h_min -7
_diffrn_reflns_limit_k_max 9
_diffrn_reflns_limit_k_min -6
_diffrn_reflns_limit_l_max 56
_diffrn_reflns_limit_l_min -59
_diffrn_reflns_number 12081
_diffrn_reflns_theta_full 25.5
_diffrn_reflns_theta_max 25.5
_diffrn_reflns_theta_min 3.31
_diffrn_standards_number 0
_exptl_absorpt_coefficient_mu 0.087
_exptl_absorpt_correction_T_max 0.996
_exptl_absorpt_correction_T_min 0.964
_exptl_absorpt_correction_type multi-scan
_exptl_absorpt_process_details 'SADABS (Sheldrick, 1996)'
_exptl_crystal_colour colourless
_exptl_crystal_density_diffrn 1.326
_exptl_crystal_density_meas 0
_exptl_crystal_density_method 'not measured'
_exptl_crystal_description needles
_exptl_crystal_F_000 1008
_exptl_crystal_size_max 0.424
_exptl_crystal_size_mid 0.105
_exptl_crystal_size_min 0.046
_refine_diff_density_max 0.235
_refine_diff_density_min -0.252
_refine_diff_density_rms 0.075
_refine_ls_extinction_method none
_refine_ls_goodness_of_fit_ref 1.194
_refine_ls_hydrogen_treatment mixed
_refine_ls_matrix_type full
_refine_ls_number_parameters 168
_refine_ls_number_reflns 2124
_refine_ls_number_restraints 0
_refine_ls_restrained_S_all 1.194
_refine_ls_R_factor_all 0.0566
_refine_ls_R_factor_gt 0.0425
_refine_ls_shift/su_max 0
_refine_ls_shift/su_mean 0
_refine_ls_structure_factor_coef Fsqd
_refine_ls_weighting_details 'calc w=1/[\s^2^(Fo^2^)+(0.0629P)^2^+0.9134P] where P=(Fo^2^+2Fc^2^)/3'
_refine_ls_weighting_scheme calc
_refine_ls_wR_factor_gt 0.113
_refine_ls_wR_factor_ref 0.1317
_reflns_number_gt 1777
_reflns_number_total 2124
_reflns_threshold_expression >2sigma(I)
_cod_data_source_file c5ce00275c2.cif
_cod_data_source_block 13d_soln_needles_p
_cod_depositor_comments 'Adding full bibliography for 1519444--1519449.cif.'
_cod_original_sg_symbol_H-M Pbca
_cod_database_code 1519447

loop_
_symmetry_equiv_pos_as_xyz
'x, y, z'
'-x+1/2, -y, z+1/2'
'-x, y+1/2, -z+1/2'
'x+1/2, -y+1/2, -z'
'-x, -y, -z'
'x-1/2, y, -z-1/2'
'x, -y-1/2, z-1/2'
'-x-1/2, y-1/2, z'

loop_
_atom_site_label
_atom_site_type_symbol
_atom_site_fract_x
_atom_site_fract_y
_atom_site_fract_z
_atom_site_U_iso_or_equiv
_atom_site_adp_type
_atom_site_occupancy
_atom_site_symmetry_multiplicity
_atom_site_calc_flag
_atom_site_refinement_flags
C1 C 0.6131(3) 0.4903(2) 0.06730(3) 0.0229(4) Uani 1 1 d .
C2 C 0.7812(3) 0.5335(3) 0.05093(4) 0.0272(5) Uani 1 1 d .
H2 H 0.9203 0.5011 0.0559 0.033 Uiso 1 1 calc R
C3 C 0.7441(3) 0.6248(3) 0.02714(4) 0.0323(5) Uani 1 1 d .
H3 H 0.8611 0.6524 0.0159 0.039 Uiso 1 1 calc R
C4 C 0.3948(3) 0.6344(3) 0.03517(4) 0.0397(6) Uani 1 1 d .
H4 H 0.2578 0.6705 0.0299 0.048 Uiso 1 1 calc R
C5 C 0.4150(3) 0.5417(3) 0.05915(4) 0.0356(5) Uani 1 1 d .
H5 H 0.2948 0.514 0.0698 0.043 Uiso 1 1 calc R
C6 C 0.6365(3) 0.3815(2) 0.09240(3) 0.0222(4) Uani 1 1 d .
C7 C 1.1690(3) 0.4793(3) 0.13692(4) 0.0342(5) Uani 1 1 d .
H7A H 1.1852 0.4653 0.1172 0.051 Uiso 1 1 calc R
H7B H 1.2989 0.4431 0.146 0.051 Uiso 1 1 calc R
H7C H 1.1401 0.602 0.1411 0.051 Uiso 1 1 calc R
C8 C 0.9904(3) 0.3690(2) 0.14661(3) 0.0237(4) Uani 1 1 d .
C9 C 0.9981(3) 0.2916(2) 0.17429(4) 0.0238(4) Uani 1 1 d .
C10 C 0.8575(3) 0.1630(3) 0.18210(4) 0.0305(5) Uani 1 1 d .
H10 H 0.7574 0.1206 0.1694 0.037 Uiso 1 1 calc R
C11 C 0.8605(3) 0.0950(3) 0.20819(4) 0.0340(5) Uani 1 1 d .
H11 H 0.7641 0.0058 0.2131 0.041 Uiso 1 1 calc R
C12 C 1.0031(3) 0.1568(3) 0.22695(4) 0.0309(5) Uani 1 1 d .
H12 H 1.0048 0.1107 0.2449 0.037 Uiso 1 1 calc R
C13 C 1.1425(3) 0.2852(3) 0.21969(4) 0.0327(5) Uani 1 1 d .
H13 H 1.24 0.3288 0.2326 0.039 Uiso 1 1 calc R
C14 C 1.1417(3) 0.3517(3) 0.19345(4) 0.0304(5) Uani 1 1 d .
H14 H 1.2403 0.4393 0.1885 0.036 Uiso 1 1 calc R
N1 N 0.8026(2) 0.4218(2) 0.10827(3) 0.0251(4) Uani 1 1 d .
N2 N 0.5551(3) 0.6759(2) 0.01913(3) 0.0344(5) Uani 1 1 d .
N3 N 0.8220(2) 0.3373(2) 0.13301(3) 0.0258(4) Uani 1 1 d .
O1 O 0.5135(2) 0.26217(17) 0.09703(3) 0.0286(4) Uani 1 1 d .
H1 H 0.875(3) 0.520(3) 0.1061(4) 0.037(6) Uiso 1 1 d .

loop_
_atom_site_aniso_label
_atom_site_aniso_U_11
_atom_site_aniso_U_22
_atom_site_aniso_U_33
_atom_site_aniso_U_23
_atom_site_aniso_U_13
_atom_site_aniso_U_12
C1 0.0267(10) 0.0217(10) 0.0204(9) 0.0004(7) -0.0019(7) -0.0016(8)
C2 0.0275(10) 0.0307(11) 0.0234(9) 0.0027(8) -0.0014(8) 0.0009(9)
C3 0.0370(12) 0.0352(11) 0.0248(10) 0.0058(9) 0.0012(9) -0.0054(10)
C4 0.0324(12) 0.0501(14) 0.0367(12) 0.0146(11) -0.0103(9) 0.0011(10)
C5 0.0262(11) 0.0485(14) 0.0320(11) 0.0113(10) -0.0003(9) -0.0008(10)
C6 0.0228(10) 0.0217(10) 0.0222(9) 0.0014(8) 0.0013(7) 0.0028(8)
C7 0.0328(11) 0.0402(13) 0.0296(10) 0.0105(9) -0.0033(9) -0.0020(10)
C8 0.0290(10) 0.0199(10) 0.0222(9) -0.0008(7) 0.0000(8) 0.0034(8)
C9 0.0286(10) 0.0210(10) 0.0219(9) -0.0002(7) -0.0010(8) 0.0040(8)
C10 0.0349(11) 0.0324(12) 0.0243(10) 0.0008(9) -0.0041(8) -0.0067(9)
C11 0.0404(12) 0.0342(12) 0.0273(10) 0.0056(9) 0.0024(9) -0.0058(10)
C12 0.0409(12) 0.0318(12) 0.0200(9) 0.0034(8) 0.0010(8) 0.0079(9)
C13 0.0409(12) 0.0332(12) 0.0240(10) -0.0007(9) -0.0100(9) 0.0015(10)
C14 0.0344(11) 0.0272(11) 0.0295(11) 0.0029(8) -0.0049(9) -0.0033(9)
N1 0.0304(9) 0.0237(9) 0.0210(8) 0.0047(7) -0.0022(7) -0.0027(7)
N2 0.0391(10) 0.0368(11) 0.0272(9) 0.0089(8) -0.0076(7) -0.0044(8)
N3 0.0342(9) 0.0233(9) 0.0200(8) 0.0050(6) -0.0031(7) 0.0002(7)
O1 0.0286(7) 0.0288(8) 0.0284(7) 0.0067(6) -0.0009(5) -0.0025(6)

loop_
_atom_type_symbol
_atom_type_description
_atom_type_scat_dispersion_real
_atom_type_scat_dispersion_imag
_atom_type_scat_source
C C 0.0033 0.0016 'International Tables Vol C Tables 4.2.6.8 and 6.1.1.4'
H H 0 0 'International Tables Vol C Tables 4.2.6.8 and 6.1.1.4'
N N 0.0061 0.0033 'International Tables Vol C Tables 4.2.6.8 and 6.1.1.4'
O O 0.0106 0.006 'International Tables Vol C Tables 4.2.6.8 and 6.1.1.4'

loop_
_geom_angle_atom_site_label_1
_geom_angle_atom_site_label_2
_geom_angle_atom_site_label_3
_geom_angle
C2 C1 C5 117.96(17)
C2 C1 C6 122.61(16)
C5 C1 C6 119.32(16)
C1 C2 C3 118.96(18)
C1 C2 H2 120.5
C3 C2 H2 120.5
N2 C3 C2 123.77(18)
N2 C3 H3 118.1
C2 C3 H3 118.1
N2 C4 C5 124.00(19)
N2 C4 H4 118
C5 C4 H4 118
C1 C5 C4 118.66(18)
C1 C5 H5 120.7
C4 C5 H5 120.7
O1 C6 N1 124.24(16)
O1 C6 C1 120.39(16)
N1 C6 C1 115.33(16)
C8 C7 H7A 109.5
C8 C7 H7B 109.5
H7A C7 H7B 109.5
C8 C7 H7C 109.5
H7A C7 H7C 109.5
H7B C7 H7C 109.5
N3 C8 C9 115.45(16)
N3 C8 C7 124.94(16)
C9 C8 C7 119.58(16)
C10 C9 C14 118.09(17)
C10 C9 C8 121.14(16)
C14 C9 C8 120.72(17)
C9 C10 C11 121.05(18)
C9 C10 H10 119.5
C11 C10 H10 119.5
C12 C11 C10 120.08(19)
C12 C11 H11 120
C10 C11 H11 120
C13 C12 C11 119.76(18)
C13 C12 H12 120.1
C11 C12 H12 120.1
C12 C13 C14 120.25(18)
C12 C13 H13 119.9
C14 C13 H13 119.9
C13 C14 C9 120.76(19)
C13 C14 H14 119.6
C9 C14 H14 119.6
C6 N1 N3 118.17(16)
C6 N1 H1 121.8(14)
N3 N1 H1 117.2(14)
C3 N2 C4 116.64(16)
C8 N3 N1 116.38(16)

loop_
_geom_bond_atom_site_label_1
_geom_bond_atom_site_label_2
_geom_bond_distance
C1 C2 1.378(3)
C1 C5 1.378(3)
C1 C6 1.498(2)
C2 C3 1.385(3)
C2 H2 0.95
C3 N2 1.323(3)
C3 H3 0.95
C4 N2 1.328(3)
C4 C5 1.384(3)
C4 H4 0.95
C5 H5 0.95
C6 O1 1.224(2)
C6 N1 1.349(2)
C7 C8 1.494(3)
C7 H7A 0.98
C7 H7B 0.98
C7 H7C 0.98
C8 N3 1.285(2)
C8 C9 1.487(2)
C9 C10 1.384(3)
C9 C14 1.391(3)
C10 C11 1.386(3)
C10 H10 0.95
C11 C12 1.378(3)
C11 H11 0.95
C12 C13 1.371(3)
C12 H12 0.95
C13 C14 1.388(3)
C13 H13 0.95
C14 H14 0.95
N1 N3 1.385(2)
N1 H1 0.89(2)

loop_
_geom_torsion_atom_site_label_1
_geom_torsion_atom_site_label_2
_geom_torsion_atom_site_label_3
_geom_torsion_atom_site_label_4
_geom_torsion
C5 C1 C2 C3 -0.4(3)
C6 C1 C2 C3 175.78(17)
C1 C2 C3 N2 0.8(3)
C2 C1 C5 C4 -0.4(3)
C6 C1 C5 C4 -176.66(18)
N2 C4 C5 C1 0.8(4)
C2 C1 C6 O1 -134.62(19)
C5 C1 C6 O1 41.5(3)
C2 C1 C6 N1 43.4(2)
C5 C1 C6 N1 -140.50(19)
N3 C8 C9 C10 14.3(3)
C7 C8 C9 C10 -167.49(18)
N3 C8 C9 C14 -163.03(18)
C7 C8 C9 C14 15.2(3)
C14 C9 C10 C11 -0.5(3)
C8 C9 C10 C11 -177.87(18)
C9 C10 C11 C12 0.8(3)
C10 C11 C12 C13 -0.3(3)
C11 C12 C13 C14 -0.6(3)
C12 C13 C14 C9 1.0(3)
C10 C9 C14 C13 -0.4(3)
C8 C9 C14 C13 176.98(18)
O1 C6 N1 N3 -8.1(3)
C1 C6 N1 N3 174.03(15)
C2 C3 N2 C4 -0.4(3)
C5 C4 N2 C3 -0.5(3)
C9 C8 N3 N1 173.98(15)
C7 C8 N3 N1 -4.1(3)
C6 N1 N3 C8 174.80(16)
